data_7024146
loop_
_publ_author_name
'Wooles, Ashley J.'
'Mills, David P.'
'Lewis, William'
'Blake, Alexander J.'
'Liddle, Stephen T.'

_publ_section_title
;
 Lanthanide tri-benzyl complexes: structural variations and useful
 precursors to phosphorus-stabilised lanthanide carbenes.
;
_journal_issue 2
_journal_name_full 'Dalton transactions (Cambridge, England : 2003)'
_journal_page_first 500
_journal_page_last 510
_journal_paper_doi 10.1039/b911717b
_journal_volume 39
_journal_year 2010
_chemical_formula_moiety 'C62 H77 Ce N4 P4 Si4'
_chemical_formula_sum 'C62 H77 Ce N4 P4 Si4'
_chemical_formula_weight 1254.64
_chemical_name_systematic
;
?
;
_space_group_IT_number 15
_symmetry_cell_setting monoclinic
_symmetry_space_group_name_Hall '-C 2yc'
_symmetry_space_group_name_H-M 'C 1 2/c 1'
_atom_sites_solution_hydrogens 'geom, Me from difmap'
_atom_sites_solution_primary heavy
_atom_sites_solution_secondary difmap
_audit_creation_method 'enCIFer editing of SHELXL97 CIF output'
_cell_angle_alpha 90.00
_cell_angle_beta 131.128(2)
_cell_angle_gamma 90.00
_cell_formula_units_Z 8
_cell_length_a 31.3680(17)
_cell_length_b 25.7369(17)
_cell_length_c 21.0352(17)
_cell_measurement_reflns_used 13403
_cell_measurement_temperature 150(2)
_cell_measurement_theta_max 27.48
_cell_measurement_theta_min 2.32
_cell_volume 12791.6(16)
_computing_cell_refinement 'Bruker SAINT version 6.36A (Bruker, 2000)'
_computing_data_collection 'Bruker SMART version 5.625 (Bruker, 2001)'
_computing_data_reduction 'Bruker SAINT; SHELXTL (Sheldrick, 2008)'
_computing_molecular_graphics 'Bruker SHELXTL'
_computing_publication_material 'enCIFer(Allen et al.,2004);PLATON(Spek,2003)'
_computing_structure_refinement 'SHELXL97 (Sheldrick, 2008)'
_computing_structure_solution 'Bruker SHELXTL'
_diffrn_ambient_temperature 150(2)
_diffrn_measured_fraction_theta_full 0.868
_diffrn_measured_fraction_theta_max 0.868
_diffrn_measurement_device_type 'Bruker SMART APEX CCD diffractometer'
_diffrn_measurement_method '\w rotation with narrow frames'
_diffrn_radiation_monochromator graphite
_diffrn_radiation_source 'normal-focus sealed tube'
_diffrn_radiation_type MoK\a
_diffrn_radiation_wavelength 0.71073
_diffrn_reflns_av_R_equivalents 0.060
_diffrn_reflns_av_sigmaI/netI 0.120
_diffrn_reflns_limit_h_max 37
_diffrn_reflns_limit_h_min -37
_diffrn_reflns_limit_k_max 25
_diffrn_reflns_limit_k_min -30
_diffrn_reflns_limit_l_max 25
_diffrn_reflns_limit_l_min -24
_diffrn_reflns_number 23035
_diffrn_reflns_theta_full 25.00
_diffrn_reflns_theta_max 25.00
_diffrn_reflns_theta_min 2.05
_diffrn_standards_decay_% 0
_diffrn_standards_number 0
_exptl_absorpt_coefficient_mu 0.927
_exptl_absorpt_correction_T_max 0.86
_exptl_absorpt_correction_T_min 0.83
_exptl_absorpt_correction_type multi-scan
_exptl_absorpt_process_details '(SADABS; Sheldrick, 1996)'
_exptl_crystal_colour yellow
_exptl_crystal_density_diffrn 1.303
_exptl_crystal_density_method 'not measured'
_exptl_crystal_description block
_exptl_crystal_F_000 5208
_exptl_crystal_size_max 0.19
_exptl_crystal_size_mid 0.18
_exptl_crystal_size_min 0.16
_refine_diff_density_max 1.05
_refine_diff_density_min -0.62
_refine_diff_density_rms 0.08
_refine_ls_extinction_method none
_refine_ls_goodness_of_fit_ref 0.81
_refine_ls_hydrogen_treatment constr
_refine_ls_matrix_type full
_refine_ls_number_parameters 688
_refine_ls_number_reflns 9781
_refine_ls_number_restraints 0
_refine_ls_restrained_S_all 0.81
_refine_ls_R_factor_all 0.0644
_refine_ls_R_factor_gt 0.0430
_refine_ls_shift/su_max 0.001
_refine_ls_shift/su_mean 0.000
_refine_ls_structure_factor_coef Fsqd
_refine_ls_weighting_details 'calc w=1/[\s^2^(Fo^2^)+(0.0085P)^2^] where P=(Fo^2^+2Fc^2^)/3'
_refine_ls_weighting_scheme calc
_refine_ls_wR_factor_gt 0.0743
_refine_ls_wR_factor_ref 0.0791
_reflns_number_gt 6971
_reflns_number_total 9781
_reflns_threshold_expression I>2\s(I)
_cod_data_source_file b911717b.txt
_cod_data_source_block 13
_cod_original_cell_volume 12791.6(15)
_cod_original_sg_symbol_H-M 'C 2/c'
_cod_database_code 7024146

loop_
_symmetry_equiv_pos_as_xyz
'x, y, z'
'-x, y, -z+1/2'
'x+1/2, y+1/2, z'
'-x+1/2, y+1/2, -z+1/2'
'-x, -y, -z'
'x, -y, z-1/2'
'-x+1/2, -y+1/2, -z'
'x+1/2, -y+1/2, z-1/2'

loop_
_atom_site_label
_atom_site_type_symbol
_atom_site_fract_x
_atom_site_fract_y
_atom_site_fract_z
_atom_site_U_iso_or_equiv
_atom_site_adp_type
_atom_site_occupancy
_atom_site_symmetry_multiplicity
_atom_site_calc_flag
_atom_site_refinement_flags
Ce1 Ce 0.265292(10) 0.880599(10) 0.755225(15) 0.01740(7) Uani 1 1 d .
C1 C 0.36851(17) 0.81120(18) 0.8448(2) 0.0224(10) Uani 1 1 d .
H1A H 0.3569 0.7743 0.8266 0.027 Uiso 1 1 calc R
P1 P 0.37720(5) 0.84270(5) 0.78083(7) 0.0195(3) Uani 1 1 d .
P2 P 0.37487(5) 0.82451(5) 0.93159(7) 0.0204(3) Uani 1 1 d .
C2 C 0.37944(17) 0.79029(18) 0.7255(2) 0.0186(10) Uani 1 1 d .
C3 C 0.3347(2) 0.7560(2) 0.6789(3) 0.0317(12) Uani 1 1 d .
H3A H 0.3045 0.7596 0.6787 0.038 Uiso 1 1 calc R
C4 C 0.3326(2) 0.7164(2) 0.6325(3) 0.0371(13) Uani 1 1 d .
H4A H 0.3021 0.6924 0.6026 0.045 Uiso 1 1 calc R
C5 C 0.3754(2) 0.7122(2) 0.6302(3) 0.0296(12) Uani 1 1 d .
H5A H 0.3741 0.6855 0.5977 0.036 Uiso 1 1 calc R
C6 C 0.41977(19) 0.7464(2) 0.6748(3) 0.0302(12) Uani 1 1 d .
H6A H 0.4492 0.7434 0.6730 0.036 Uiso 1 1 calc R
C7 C 0.42213(18) 0.78518(19) 0.7220(3) 0.0253(11) Uani 1 1 d .
H7A H 0.4531 0.8087 0.7526 0.030 Uiso 1 1 calc R
C8 C 0.44503(17) 0.87536(19) 0.8382(3) 0.0224(10) Uani 1 1 d .
C9 C 0.44869(19) 0.9233(2) 0.8134(3) 0.0313(12) Uani 1 1 d .
H9A H 0.4150 0.9410 0.7685 0.038 Uiso 1 1 calc R
C10 C 0.5008(2) 0.9464(2) 0.8529(3) 0.0427(14) Uani 1 1 d .
H10A H 0.5030 0.9799 0.8362 0.051 Uiso 1 1 calc R
C11 C 0.5494(2) 0.9200(2) 0.9168(3) 0.0417(14) Uani 1 1 d .
H11A H 0.5852 0.9350 0.9430 0.050 Uiso 1 1 calc R
C12 C 0.5468(2) 0.8723(2) 0.9430(3) 0.0388(13) Uani 1 1 d .
H12A H 0.5806 0.8548 0.9880 0.047 Uiso 1 1 calc R
C13 C 0.49478(19) 0.8497(2) 0.9038(3) 0.0292(12) Uani 1 1 d .
H13A H 0.4929 0.8165 0.9216 0.035 Uiso 1 1 calc R
C14 C 0.44564(19) 0.8419(2) 1.0284(3) 0.0256(11) Uani 1 1 d .
C15 C 0.4741(2) 0.8151(2) 1.1039(3) 0.0417(14) Uani 1 1 d .
H15A H 0.4585 0.7842 1.1060 0.050 Uiso 1 1 calc R
C16 C 0.5261(2) 0.8342(3) 1.1772(3) 0.0575(18) Uani 1 1 d .
H16A H 0.5453 0.8163 1.2290 0.069 Uiso 1 1 calc R
C17 C 0.5492(2) 0.8772(3) 1.1754(3) 0.0581(19) Uani 1 1 d .
H17A H 0.5848 0.8890 1.2255 0.070 Uiso 1 1 calc R
C18 C 0.5213(2) 0.9046(3) 1.1007(4) 0.0513(17) Uani 1 1 d .
H18A H 0.5375 0.9355 1.0997 0.062 Uiso 1 1 calc R
C19 C 0.4697(2) 0.8868(2) 1.0275(3) 0.0373(13) Uani 1 1 d .
H19A H 0.4506 0.9056 0.9763 0.045 Uiso 1 1 calc R
C20 C 0.35883(19) 0.76198(19) 0.9511(3) 0.0246(11) Uani 1 1 d .
C21 C 0.3933(2) 0.7185(2) 0.9758(3) 0.0374(13) Uani 1 1 d .
H21A H 0.4277 0.7217 0.9865 0.045 Uiso 1 1 calc R
C22 C 0.3774(3) 0.6708(2) 0.9848(3) 0.0534(17) Uani 1 1 d .
H22A H 0.4008 0.6413 1.0008 0.064 Uiso 1 1 calc R
C23 C 0.3282(3) 0.6656(2) 0.9709(3) 0.0525(17) Uani 1 1 d .
H23A H 0.3176 0.6328 0.9775 0.063 Uiso 1 1 calc R
C24 C 0.2946(2) 0.7084(2) 0.9474(3) 0.0469(15) Uani 1 1 d .
H24A H 0.2608 0.7053 0.9385 0.056 Uiso 1 1 calc R
C25 C 0.3095(2) 0.7554(2) 0.9368(3) 0.0331(13) Uani 1 1 d .
H25A H 0.2852 0.7844 0.9190 0.040 Uiso 1 1 calc R
N1 N 0.32539(13) 0.88173(15) 0.71507(19) 0.0193(8) Uani 1 1 d .
Si1 Si 0.29670(5) 0.90295(6) 0.61620(8) 0.0253(3) Uani 1 1 d .
C26 C 0.3071(2) 0.9739(2) 0.6160(3) 0.0389(13) Uani 1 1 d .
H26A H 0.3463 0.9807 0.6420 0.058 Uiso 1 1 calc R
H26B H 0.2990 0.9917 0.6483 0.058 Uiso 1 1 calc R
H26C H 0.2814 0.9867 0.5578 0.058 Uiso 1 1 calc R
C27 C 0.21909(19) 0.8908(2) 0.5460(3) 0.0378(14) Uani 1 1 d .
H27A H 0.2038 0.9096 0.5677 0.057 Uiso 1 1 calc R
H27B H 0.2123 0.8535 0.5447 0.057 Uiso 1 1 calc R
H27C H 0.2004 0.9029 0.4889 0.057 Uiso 1 1 calc R
C28 C 0.3231(2) 0.8710(2) 0.5686(3) 0.0476(16) Uani 1 1 d .
H28A H 0.3637 0.8775 0.6040 0.071 Uiso 1 1 calc R
H28B H 0.3031 0.8851 0.5120 0.071 Uiso 1 1 calc R
H28C H 0.3163 0.8335 0.5647 0.071 Uiso 1 1 calc R
N2 N 0.33088(14) 0.86856(14) 0.9116(2) 0.0216(9) Uani 1 1 d .
Si2 Si 0.32787(5) 0.89760(6) 0.98315(8) 0.0259(3) Uani 1 1 d .
C29 C 0.3412(2) 0.8533(2) 1.0655(3) 0.0450(15) Uani 1 1 d .
H29A H 0.3083 0.8306 1.0396 0.068 Uiso 1 1 calc R
H29B H 0.3473 0.8742 1.1100 0.068 Uiso 1 1 calc R
H29C H 0.3748 0.8321 1.0901 0.068 Uiso 1 1 calc R
C30 C 0.3805(2) 0.9513(2) 1.0424(3) 0.0426(14) Uani 1 1 d .
H30A H 0.3789 0.9733 1.0029 0.064 Uiso 1 1 calc R
H30B H 0.4186 0.9365 1.0840 0.064 Uiso 1 1 calc R
H30C H 0.3717 0.9721 1.0715 0.064 Uiso 1 1 calc R
C31 C 0.2550(2) 0.9239(2) 0.9203(3) 0.0415(14) Uani 1 1 d .
H31A H 0.2473 0.9483 0.8781 0.062 Uiso 1 1 calc R
H31B H 0.2516 0.9419 0.9579 0.062 Uiso 1 1 calc R
H31C H 0.2277 0.8953 0.8918 0.062 Uiso 1 1 calc R
C32 C 0.16676(17) 0.90774(19) 0.6799(3) 0.0229(11) Uani 1 1 d .
P3 P 0.14028(5) 0.84818(5) 0.65431(7) 0.0202(3) Uani 1 1 d .
P4 P 0.17560(5) 0.96975(5) 0.67614(7) 0.0220(3) Uani 1 1 d .
C33 C 0.07938(17) 0.83909(18) 0.5411(3) 0.0225(10) Uani 1 1 d .
C34 C 0.03477(19) 0.8051(2) 0.5104(3) 0.0336(12) Uani 1 1 d .
H34A H 0.0342 0.7861 0.5486 0.040 Uiso 1 1 calc R
C35 C -0.0087(2) 0.7992(2) 0.4241(3) 0.0395(13) Uani 1 1 d .
H35A H -0.0394 0.7766 0.4034 0.047 Uiso 1 1 calc R
C36 C -0.0078(2) 0.8258(2) 0.3684(3) 0.0375(14) Uani 1 1 d .
H36A H -0.0374 0.8210 0.3094 0.045 Uiso 1 1 calc R
C37 C 0.0361(2) 0.8593(2) 0.3984(3) 0.0352(13) Uani 1 1 d .
H37A H 0.0368 0.8781 0.3601 0.042 Uiso 1 1 calc R
C38 C 0.07928(19) 0.86548(19) 0.4845(3) 0.0287(12) Uani 1 1 d .
H38A H 0.1095 0.8886 0.5048 0.034 Uiso 1 1 calc R
C39 C 0.11222(19) 0.83257(19) 0.7053(3) 0.0254(11) Uani 1 1 d .
C40 C 0.06327(19) 0.8566(2) 0.6794(3) 0.0359(13) Uani 1 1 d .
H40A H 0.0423 0.8785 0.6311 0.043 Uiso 1 1 calc R
C41 C 0.0446(2) 0.8491(2) 0.7226(3) 0.0513(17) Uani 1 1 d .
H41A H 0.0114 0.8661 0.7045 0.062 Uiso 1 1 calc R
C42 C 0.0743(2) 0.8168(3) 0.7922(3) 0.0519(17) Uani 1 1 d .
H42A H 0.0612 0.8112 0.8214 0.062 Uiso 1 1 calc R
C43 C 0.1234(2) 0.7927(2) 0.8195(3) 0.0441(15) Uani 1 1 d .
H43A H 0.1442 0.7709 0.8679 0.053 Uiso 1 1 calc R
C44 C 0.1421(2) 0.8006(2) 0.7756(3) 0.0321(12) Uani 1 1 d .
H44A H 0.1756 0.7839 0.7941 0.038 Uiso 1 1 calc R
C45 C 0.14956(18) 1.0122(2) 0.7139(3) 0.0264(11) Uani 1 1 d .
C46 C 0.1319(2) 0.9914(2) 0.7543(3) 0.0346(13) Uani 1 1 d .
H46A H 0.1323 0.9549 0.7613 0.042 Uiso 1 1 calc R
C47 C 0.1135(2) 1.0248(3) 0.7844(3) 0.0493(17) Uani 1 1 d .
H47A H 0.1020 1.0108 0.8128 0.059 Uiso 1 1 calc R
C48 C 0.1119(2) 1.0768(3) 0.7735(3) 0.0520(17) Uani 1 1 d .
H48A H 0.0992 1.0990 0.7942 0.062 Uiso 1 1 calc R
C49 C 0.1286(2) 1.0976(2) 0.7324(3) 0.0465(15) Uani 1 1 d .
H49A H 0.1278 1.1341 0.7253 0.056 Uiso 1 1 calc R
C50 C 0.1463(2) 1.0654(2) 0.7020(3) 0.0340(12) Uani 1 1 d .
H50A H 0.1565 1.0799 0.6722 0.041 Uiso 1 1 calc R
C51 C 0.1331(2) 0.99595(19) 0.5683(3) 0.0283(12) Uani 1 1 d .
C52 C 0.0747(2) 0.9938(2) 0.5158(3) 0.0450(15) Uani 1 1 d .
H52A H 0.0577 0.9801 0.5365 0.054 Uiso 1 1 calc R
C53 C 0.0406(3) 1.0116(3) 0.4333(3) 0.0584(19) Uani 1 1 d .
H53A H 0.0005 1.0108 0.3980 0.070 Uiso 1 1 calc R
C54 C 0.0655(3) 1.0303(3) 0.4032(3) 0.0589(19) Uani 1 1 d .
H54A H 0.0424 1.0416 0.3463 0.071 Uiso 1 1 calc R
C55 C 0.1229(3) 1.0329(2) 0.4540(3) 0.0496(16) Uani 1 1 d .
H55A H 0.1397 1.0466 0.4330 0.060 Uiso 1 1 calc R
C56 C 0.1570(2) 1.0151(2) 0.5373(3) 0.0351(13) Uani 1 1 d .
H56A H 0.1971 1.0162 0.5725 0.042 Uiso 1 1 calc R
N3 N 0.19198(13) 0.80869(14) 0.68843(19) 0.0193(8) Uani 1 1 d .
Si3 Si 0.18610(5) 0.74445(5) 0.65951(8) 0.0222(3) Uani 1 1 d .
C57 C 0.1322(2) 0.7057(2) 0.6518(3) 0.0388(13) Uani 1 1 d .
H57A H 0.1414 0.7064 0.7063 0.058 Uiso 1 1 calc R
H57B H 0.1325 0.6697 0.6369 0.058 Uiso 1 1 calc R
H57C H 0.0946 0.7208 0.6082 0.058 Uiso 1 1 calc R
C58 C 0.1671(2) 0.7389(2) 0.5551(3) 0.0394(14) Uani 1 1 d .
H58A H 0.1949 0.7579 0.5567 0.059 Uiso 1 1 calc R
H58B H 0.1294 0.7538 0.5112 0.059 Uiso 1 1 calc R
H58C H 0.1669 0.7023 0.5425 0.059 Uiso 1 1 calc R
C59 C 0.25431(17) 0.70905(18) 0.7380(3) 0.0268(11) Uani 1 1 d .
H59A H 0.2577 0.6983 0.7859 0.040 Uiso 1 1 calc R
H59B H 0.2859 0.7320 0.7580 0.040 Uiso 1 1 calc R
H59C H 0.2551 0.6783 0.7113 0.040 Uiso 1 1 calc R
N4 N 0.24233(14) 0.97762(15) 0.7298(2) 0.0230(9) Uani 1 1 d .
Si4 Si 0.29013(6) 1.02754(5) 0.78657(8) 0.0269(3) Uani 1 1 d .
C60 C 0.36103(19) 0.9982(2) 0.8465(3) 0.0370(13) Uani 1 1 d .
H60A H 0.3656 0.9861 0.8071 0.055 Uiso 1 1 calc R
H60B H 0.3650 0.9688 0.8796 0.055 Uiso 1 1 calc R
H60C H 0.3901 1.0242 0.8845 0.055 Uiso 1 1 calc R
C61 C 0.2892(2) 1.0591(2) 0.8661(3) 0.0350(13) Uani 1 1 d .
H61A H 0.2915 1.0323 0.9013 0.053 Uiso 1 1 calc R
H61B H 0.2541 1.0789 0.8368 0.053 Uiso 1 1 calc R
H61C H 0.3217 1.0826 0.9018 0.053 Uiso 1 1 calc R
C62 C 0.2828(2) 1.0808(2) 0.7200(3) 0.0393(13) Uani 1 1 d .
H62A H 0.2873 1.0666 0.6815 0.059 Uiso 1 1 calc R
H62B H 0.3120 1.1072 0.7562 0.059 Uiso 1 1 calc R
H62C H 0.2453 1.0967 0.6872 0.059 Uiso 1 1 calc R

loop_
_atom_site_aniso_label
_atom_site_aniso_U_11
_atom_site_aniso_U_22
_atom_site_aniso_U_33
_atom_site_aniso_U_23
_atom_site_aniso_U_13
_atom_site_aniso_U_12
Ce1 0.01344(13) 0.01836(14) 0.01672(13) 0.00016(12) 0.00834(12) 0.00038(11)
C1 0.020(3) 0.021(3) 0.017(2) -0.004(2) 0.009(2) -0.003(2)
P1 0.0167(7) 0.0206(7) 0.0192(6) -0.0006(5) 0.0110(6) -0.0001(5)
P2 0.0173(7) 0.0231(7) 0.0169(6) -0.0002(5) 0.0095(6) -0.0007(5)
C2 0.015(2) 0.018(3) 0.016(2) 0.0018(19) 0.007(2) 0.0010(19)
C3 0.036(3) 0.032(3) 0.038(3) -0.006(2) 0.029(3) -0.004(2)
C4 0.039(3) 0.038(4) 0.036(3) -0.012(3) 0.025(3) -0.016(3)
C5 0.040(3) 0.022(3) 0.024(3) 0.001(2) 0.019(3) 0.006(2)
C6 0.023(3) 0.044(4) 0.022(3) 0.002(2) 0.014(3) 0.008(2)
C7 0.018(3) 0.030(3) 0.016(2) -0.001(2) 0.006(2) 0.002(2)
C8 0.015(2) 0.027(3) 0.022(2) -0.002(2) 0.011(2) 0.000(2)
C9 0.017(3) 0.032(3) 0.034(3) 0.004(2) 0.012(3) 0.005(2)
C10 0.029(3) 0.033(4) 0.056(4) 0.005(3) 0.023(3) -0.008(3)
C11 0.023(3) 0.038(4) 0.050(4) -0.007(3) 0.018(3) -0.010(2)
C12 0.021(3) 0.046(4) 0.030(3) 0.001(3) 0.008(3) -0.001(2)
C13 0.019(3) 0.028(3) 0.029(3) 0.001(2) 0.011(3) -0.004(2)
C14 0.018(3) 0.034(3) 0.019(3) -0.003(2) 0.009(2) 0.000(2)
C15 0.031(3) 0.053(4) 0.025(3) 0.002(3) 0.011(3) 0.002(3)
C16 0.033(4) 0.080(6) 0.023(3) -0.002(3) 0.003(3) 0.008(3)
C17 0.019(3) 0.098(6) 0.030(3) -0.031(4) 0.004(3) -0.018(4)
C18 0.030(3) 0.069(5) 0.050(4) -0.032(3) 0.024(3) -0.024(3)
C19 0.027(3) 0.051(4) 0.032(3) -0.009(3) 0.019(3) -0.007(3)
C20 0.026(3) 0.026(3) 0.012(2) 0.002(2) 0.008(2) 0.001(2)
C21 0.044(4) 0.032(3) 0.034(3) 0.005(2) 0.025(3) 0.007(3)
C22 0.088(5) 0.028(4) 0.045(4) 0.010(3) 0.045(4) 0.012(3)
C23 0.079(5) 0.036(4) 0.037(4) -0.004(3) 0.036(4) -0.017(3)
C24 0.058(4) 0.050(4) 0.041(3) -0.004(3) 0.036(4) -0.016(3)
C25 0.033(3) 0.040(4) 0.024(3) 0.000(2) 0.018(3) -0.007(2)
N1 0.014(2) 0.021(2) 0.0129(18) 0.0029(17) 0.0045(17) 0.0007(17)
Si1 0.0241(8) 0.0292(8) 0.0238(7) 0.0062(6) 0.0164(7) 0.0048(6)
C26 0.035(3) 0.036(4) 0.036(3) 0.017(3) 0.019(3) 0.003(2)
C27 0.033(3) 0.045(4) 0.026(3) 0.006(2) 0.016(3) 0.004(3)
C28 0.059(4) 0.060(5) 0.035(3) 0.020(3) 0.036(3) 0.027(3)
N2 0.021(2) 0.020(2) 0.020(2) 0.0003(16) 0.0120(19) 0.0026(16)
Si2 0.0216(8) 0.0309(9) 0.0212(7) -0.0040(6) 0.0123(7) 0.0001(6)
C29 0.051(4) 0.060(4) 0.033(3) 0.005(3) 0.032(3) 0.011(3)
C30 0.037(3) 0.045(4) 0.042(3) -0.022(3) 0.025(3) -0.005(3)
C31 0.033(3) 0.047(4) 0.032(3) -0.012(3) 0.016(3) 0.004(3)
C32 0.014(2) 0.028(3) 0.021(2) 0.006(2) 0.009(2) 0.006(2)
P3 0.0136(6) 0.0221(7) 0.0196(6) -0.0015(5) 0.0086(6) -0.0016(5)
P4 0.0199(7) 0.0190(7) 0.0223(7) 0.0002(5) 0.0118(6) 0.0030(5)
C33 0.010(2) 0.025(3) 0.022(3) -0.002(2) 0.006(2) 0.0016(19)
C34 0.020(3) 0.032(3) 0.028(3) -0.003(2) 0.007(3) -0.003(2)
C35 0.019(3) 0.033(3) 0.038(3) -0.008(3) 0.006(3) -0.002(2)
C36 0.026(3) 0.041(4) 0.023(3) -0.011(3) 0.006(3) 0.007(3)
C37 0.025(3) 0.054(4) 0.022(3) -0.003(2) 0.013(3) 0.007(3)
C38 0.023(3) 0.035(3) 0.026(3) -0.004(2) 0.015(3) -0.003(2)
C39 0.027(3) 0.025(3) 0.026(3) -0.005(2) 0.018(3) -0.006(2)
C40 0.029(3) 0.041(4) 0.044(3) 0.008(3) 0.027(3) 0.004(2)
C41 0.042(4) 0.065(5) 0.065(4) 0.013(3) 0.043(4) 0.012(3)
C42 0.059(4) 0.066(5) 0.058(4) 0.003(3) 0.050(4) -0.001(3)
C43 0.040(4) 0.059(4) 0.036(3) 0.008(3) 0.026(3) 0.008(3)
C44 0.029(3) 0.036(3) 0.030(3) -0.002(2) 0.019(3) -0.002(2)
C45 0.010(2) 0.031(3) 0.021(3) -0.001(2) 0.003(2) 0.004(2)
C46 0.031(3) 0.038(3) 0.029(3) 0.005(2) 0.017(3) 0.011(2)
C47 0.048(4) 0.067(5) 0.037(3) 0.016(3) 0.030(3) 0.025(3)
C48 0.053(4) 0.056(5) 0.039(3) 0.000(3) 0.027(3) 0.025(3)
C49 0.041(4) 0.038(4) 0.053(4) -0.006(3) 0.028(3) 0.010(3)
C50 0.029(3) 0.029(3) 0.041(3) 0.000(2) 0.021(3) 0.005(2)
C51 0.029(3) 0.021(3) 0.023(3) -0.001(2) 0.012(3) 0.009(2)
C52 0.034(4) 0.055(4) 0.032(3) 0.003(3) 0.015(3) 0.015(3)
C53 0.041(4) 0.071(5) 0.030(3) 0.009(3) 0.009(3) 0.030(3)
C54 0.077(5) 0.055(5) 0.026(3) 0.009(3) 0.026(4) 0.032(4)
C55 0.074(5) 0.041(4) 0.033(4) 0.003(3) 0.035(4) 0.006(3)
C56 0.040(3) 0.034(3) 0.026(3) -0.006(2) 0.020(3) -0.004(2)
N3 0.012(2) 0.025(2) 0.0143(19) 0.0001(16) 0.0057(18) -0.0029(16)
Si3 0.0206(8) 0.0206(8) 0.0215(7) -0.0019(6) 0.0121(7) -0.0019(5)
C57 0.033(3) 0.025(3) 0.050(3) 0.002(3) 0.024(3) -0.004(2)
C58 0.048(4) 0.035(4) 0.028(3) -0.004(2) 0.022(3) 0.002(3)
C59 0.027(3) 0.018(3) 0.032(3) -0.006(2) 0.017(3) -0.003(2)
N4 0.016(2) 0.025(2) 0.020(2) -0.0036(17) 0.0085(19) -0.0010(16)
Si4 0.0263(8) 0.0201(8) 0.0294(8) -0.0055(6) 0.0162(7) -0.0046(6)
C60 0.031(3) 0.035(4) 0.039(3) -0.011(3) 0.020(3) -0.007(2)
C61 0.037(3) 0.031(3) 0.028(3) -0.002(2) 0.018(3) 0.000(2)
C62 0.044(3) 0.026(3) 0.048(3) -0.009(3) 0.030(3) -0.012(2)

loop_
_atom_type_symbol
_atom_type_description
_atom_type_scat_dispersion_real
_atom_type_scat_dispersion_imag
_atom_type_scat_source
C C 0.0033 0.0016 'International Tables Vol C Tables 4.2.6.8 and 6.1.1.4'
H H 0.0000 0.0000 'International Tables Vol C Tables 4.2.6.8 and 6.1.1.4'
N N 0.0061 0.0033 'International Tables Vol C Tables 4.2.6.8 and 6.1.1.4'
Si Si 0.0817 0.0704 'International Tables Vol C Tables 4.2.6.8 and 6.1.1.4'
P P 0.1023 0.0942 'International Tables Vol C Tables 4.2.6.8 and 6.1.1.4'
Ce Ce -0.2486 2.6331 'International Tables Vol C Tables 4.2.6.8 and 6.1.1.4'

loop_
_geom_angle_atom_site_label_1
_geom_angle_atom_site_label_2
_geom_angle_atom_site_label_3
_geom_angle
C32 Ce1 N2 118.57(12)
C32 Ce1 N1 132.62(12)
N2 Ce1 N1 107.02(10)
C32 Ce1 N3 63.60(14)
N2 Ce1 N3 107.46(11)
N1 Ce1 N3 115.33(11)
C32 Ce1 N4 61.86(13)
N2 Ce1 N4 105.74(11)
N1 Ce1 N4 95.07(11)
N3 Ce1 N4 124.66(11)
C32 Ce1 C1 159.81(14)
N2 Ce1 C1 59.43(11)
N1 Ce1 C1 59.14(11)
N3 Ce1 C1 97.06(12)
N4 Ce1 C1 138.07(12)
P2 C1 P1 138.9(3)
P2 C1 Ce1 82.77(16)
P1 C1 Ce1 83.77(16)
N1 P1 C1 111.79(19)
N1 P1 C2 110.79(19)
C1 P1 C2 104.0(2)
N1 P1 C8 111.1(2)
C1 P1 C8 114.36(19)
C2 P1 C8 104.30(19)
N2 P2 C1 112.2(2)
N2 P2 C20 111.5(2)
C1 P2 C20 101.9(2)
N2 P2 C14 108.8(2)
C1 P2 C14 115.9(2)
C20 P2 C14 106.3(2)
C3 C2 C7 117.8(4)
C3 C2 P1 118.8(3)
C7 C2 P1 123.2(3)
C2 C3 C4 121.8(4)
C5 C4 C3 119.2(5)
C6 C5 C4 119.9(4)
C5 C6 C7 120.6(4)
C6 C7 C2 120.6(4)
C9 C8 C13 118.9(4)
C9 C8 P1 121.1(3)
C13 C8 P1 119.7(4)
C8 C9 C10 121.0(5)
C11 C10 C9 119.0(5)
C12 C11 C10 121.0(5)
C11 C12 C13 119.8(5)
C12 C13 C8 120.3(5)
C19 C14 C15 118.9(5)
C19 C14 P2 117.5(3)
C15 C14 P2 123.3(4)
C14 C15 C16 119.3(6)
C17 C16 C15 121.3(6)
C16 C17 C18 120.3(5)
C19 C18 C17 119.6(6)
C18 C19 C14 120.6(5)
C25 C20 C21 117.8(5)
C25 C20 P2 119.9(4)
C21 C20 P2 122.3(4)
C22 C21 C20 120.1(5)
C23 C22 C21 120.8(6)
C24 C23 C22 119.1(6)
C25 C24 C23 120.4(5)
C24 C25 C20 121.8(5)
P1 N1 Si1 131.6(2)
P1 N1 Ce1 105.00(15)
Si1 N1 Ce1 119.71(16)
N1 Si1 C26 111.2(2)
N1 Si1 C28 116.4(2)
C26 Si1 C28 107.1(2)
N1 Si1 C27 105.99(18)
C26 Si1 C27 107.6(2)
C28 Si1 C27 108.1(2)
P2 N2 Si2 127.0(2)
P2 N2 Ce1 104.62(15)
Si2 N2 Ce1 128.32(18)
N2 Si2 C31 106.41(19)
N2 Si2 C30 111.7(2)
C31 Si2 C30 109.8(3)
N2 Si2 C29 115.6(2)
C31 Si2 C29 107.5(2)
C30 Si2 C29 105.7(2)
P4 C32 P3 162.8(3)
P4 C32 Ce1 97.28(19)
P3 C32 Ce1 95.46(19)
N3 P3 C32 107.1(2)
N3 P3 C39 109.2(2)
C32 P3 C39 110.2(2)
N3 P3 C33 112.11(19)
C32 P3 C33 114.2(2)
C39 P3 C33 103.9(2)
N4 P4 C32 105.9(2)
N4 P4 C45 111.5(2)
C32 P4 C45 115.1(2)
N4 P4 C51 111.8(2)
C32 P4 C51 114.2(2)
C45 P4 C51 98.5(2)
C38 C33 C34 118.7(4)
C38 C33 P3 118.0(3)
C34 C33 P3 123.3(4)
C35 C34 C33 119.8(5)
C36 C35 C34 120.6(5)
C35 C36 C37 119.8(5)
C36 C37 C38 119.5(5)
C33 C38 C37 121.5(5)
C44 C39 C40 118.7(4)
C44 C39 P3 120.5(3)
C40 C39 P3 120.4(4)
C41 C40 C39 121.1(5)
C42 C41 C40 120.0(5)
C41 C42 C43 120.0(5)
C42 C43 C44 119.7(5)
C39 C44 C43 120.5(5)
C50 C45 C46 118.6(4)
C50 C45 P4 120.9(4)
C46 C45 P4 120.4(4)
C45 C46 C47 119.2(5)
C48 C47 C46 120.9(5)
C47 C48 C49 120.2(5)
C50 C49 C48 119.7(6)
C49 C50 C45 121.3(5)
C56 C51 C52 119.0(5)
C56 C51 P4 122.5(4)
C52 C51 P4 118.4(4)
C51 C52 C53 120.9(5)
C54 C53 C52 119.1(6)
C55 C54 C53 120.9(5)
C54 C55 C56 119.5(5)
C51 C56 C55 120.5(5)
P3 N3 Si3 126.7(2)
P3 N3 Ce1 93.79(17)
Si3 N3 Ce1 137.75(17)
N3 Si3 C58 111.4(2)
N3 Si3 C59 111.13(18)
C58 Si3 C59 107.3(2)
N3 Si3 C57 114.8(2)
C58 Si3 C57 106.6(2)
C59 Si3 C57 105.1(2)
P4 N4 Si4 135.8(2)
P4 N4 Ce1 94.66(17)
Si4 N4 Ce1 125.90(18)
N4 Si4 C60 106.0(2)
N4 Si4 C62 114.0(2)
C60 Si4 C62 108.1(2)
N4 Si4 C61 115.1(2)
C60 Si4 C61 106.6(2)
C62 Si4 C61 106.6(2)

loop_
_geom_bond_atom_site_label_1
_geom_bond_atom_site_label_2
_geom_bond_distance
Ce1 C32 2.472(4)
Ce1 N2 2.500(3)
Ce1 N1 2.522(3)
Ce1 N3 2.537(3)
Ce1 N4 2.556(4)
Ce1 C1 3.033(4)
C1 P2 1.736(4)
C1 P1 1.738(4)
P1 N1 1.614(3)
P1 C2 1.813(4)
P1 C8 1.820(4)
P2 N2 1.614(4)
P2 C20 1.811(5)
P2 C14 1.824(5)
C2 C3 1.378(6)
C2 C7 1.395(5)
C3 C4 1.382(6)
C4 C5 1.378(6)
C5 C6 1.370(7)
C6 C7 1.376(6)
C8 C9 1.374(7)
C8 C13 1.395(6)
C9 C10 1.388(6)
C10 C11 1.376(7)
C11 C12 1.370(7)
C12 C13 1.382(6)
C14 C19 1.387(7)
C14 C15 1.389(6)
C15 C16 1.404(7)
C16 C17 1.334(9)
C17 C18 1.388(8)
C18 C19 1.387(6)
C20 C25 1.378(6)
C20 C21 1.398(7)
C21 C22 1.384(7)
C22 C23 1.377(8)
C23 C24 1.372(8)
C24 C25 1.369(7)
N1 Si1 1.724(3)
Si1 C26 1.854(5)
Si1 C28 1.858(4)
Si1 C27 1.864(5)
N2 Si2 1.737(3)
Si2 C31 1.859(5)
Si2 C30 1.865(5)
Si2 C29 1.877(5)
C32 P4 1.631(5)
C32 P3 1.656(5)
P3 N3 1.627(4)
P3 C39 1.824(4)
P3 C33 1.842(4)
P4 N4 1.609(4)
P4 C45 1.829(5)
P4 C51 1.843(5)
C33 C38 1.369(6)
C33 C34 1.397(6)
C34 C35 1.386(6)
C35 C36 1.372(7)
C36 C37 1.379(7)
C37 C38 1.383(6)
C39 C44 1.385(6)
C39 C40 1.391(6)
C40 C41 1.380(6)
C41 C42 1.380(7)
C42 C43 1.387(7)
C43 C44 1.398(6)
C45 C50 1.383(7)
C45 C46 1.392(6)
C46 C47 1.396(7)
C47 C48 1.353(8)
C48 C49 1.379(7)
C49 C50 1.367(6)
C51 C56 1.371(6)
C51 C52 1.384(7)
C52 C53 1.386(7)
C53 C54 1.377(8)
C54 C55 1.363(8)
C55 C56 1.399(6)
N3 Si3 1.729(4)
Si3 C58 1.864(4)
Si3 C59 1.867(4)
Si3 C57 1.876(5)
N4 Si4 1.723(4)
Si4 C60 1.849(5)
Si4 C62 1.864(5)
Si4 C61 1.877(4)
